data_1510758
loop_
_publ_author_name
'Nagelschmitz, E.A.'
'Jung, W.'
'Feiten, R.'
'Lueken, H.'
'Mueller, P.'

_publ_section_title
;
 Ternary rhodium borides A3 Rh5 B2 (A = Mg, Sc) and quaternary derivates
 A2 M Rh5 B2. Preparation, crystal structure (M = main group and 3 d
 elements), and magnetism (M = Mn, Fe)
;
_journal_name_full 'Zeitschrift fuer Anorganische und Allgemeine Chemie'
_journal_page_first 523
_journal_page_last 532
_journal_paper_doi 10.1002/1521-3749(200103)627:3<523::AID-ZAAC523>3.0.CO;2-E
_journal_volume 627
_journal_year 2001
_chemical_formula_sum 'B2 Mn Rh5 Sc2'
_chemical_name_systematic 'Sc2 Mn Rh5 B2'
_space_group_IT_number 127
_symmetry_space_group_name_Hall '-P 4 2ab'
_symmetry_space_group_name_H-M 'P 4/m b m'
_cell_angle_alpha 90
_cell_angle_beta 90
_cell_angle_gamma 90
_cell_formula_units_Z 2
_cell_length_a 9.371
_cell_length_b 9.371
_cell_length_c 3.059
_cell_volume 268.628
_citation_journal_id_ASTM ZAACAB
_cod_data_source_file boron_254.cif
_cod_data_source_block B2Mn1Rh5Sc2
_cod_original_cell_volume 268.6281
_cod_original_formula_sum 'B2 Mn1 Rh5 Sc2'
_cod_database_code 1510758

loop_
_symmetry_equiv_pos_as_xyz
x,y,z
-y,x,z
-x,-y,z
y,-x,z
x+1/2,-y+1/2,-z
y+1/2,x+1/2,-z
-x+1/2,y+1/2,-z
-y+1/2,-x+1/2,-z
-x,-y,-z
y,-x,-z
x,y,-z
-y,x,-z
-x-1/2,y-1/2,z
-y-1/2,-x-1/2,z
x-1/2,-y-1/2,z
y-1/2,x-1/2,z

loop_
_atom_site_label
_atom_site_type_symbol
_atom_site_fract_x
_atom_site_fract_y
_atom_site_fract_z
_atom_site_occupancy
_atom_site_U_iso_or_equiv
Mn2 Mn 0 0 0 1 0.0
Rh1 Rh 0.21896 0.07054 0.5 1 0.0
Sc1 Sc 0.3243 0.8243 0 1 0.0
B1 B 0.1238 0.6238 0 1 0.0
Rh2 Rh 0 0.5 0.5 1 0.0
